data_1100511
loop_
_publ_author_name
'Riese, Ulrike'
'Faza, Naim'
'Massa, Werner'
'Harms, Klaus'
'Breyhan, Thees'
'Knochel, Paul'
'Ensling, J\"urgen'
'Ksenofontov, Vadim'
'G\"utlich, Philipp'
'Dehnicke, Kurt'

_publ_section_title
;
 Phosphoraneiminato Complexes of Manganese and Cobalt with Heterocubane
 Structure
;
_journal_coden_ASTM ZAACAB
_journal_issue 9
_journal_name_full
;
 Zeitschrift fuer Anorganische und Allgemeine Chemie
;
_journal_page_first 1494
_journal_page_last 1499
_journal_paper_doi 10.1002/(sici)1521-3749(199909)625:9<1494::aid-zaac1494>3.0.co;2-u
_journal_volume 625
_journal_year 1999
_chemical_formula_sum 'C20 H58 Br5 Cl4 Mn4 N12 P3'
_space_group_IT_number 15
_symmetry_cell_setting monoclinic
_symmetry_space_group_name_Hall '-C 2yc'
_symmetry_space_group_name_H-M 'C 1 2/c 1'
_cell_angle_alpha 90
_cell_angle_beta 94.385(5)
_cell_angle_gamma 90
_cell_formula_units_Z 8
_cell_length_a 38.3836(17)
_cell_length_b 10.3026(8)
_cell_length_c 24.7228(13)
_cod_original_sg_symbol_H-M 'C 2/c'
_cod_database_code 1100511

loop_
_symmetry_equiv_pos_site_id
_symmetry_equiv_pos_as_xyz
1 x,y,z
2 1/2+x,1/2+y,z
3 x,-y,1/2+z
4 1/2+x,1/2-y,1/2+z
5 -x,-y,-z
6 -1/2-x,-1/2-y,-z
7 -x,y,-1/2-z
8 -1/2-x,-1/2+y,-1/2-z

loop_
_atom_site_label
_atom_site_type_symbol
_atom_site_fract_x
_atom_site_fract_y
_atom_site_fract_z
Mn1 Mn 0.16588(3) 0.88290(11) 0.38576(4)
Br1 Br 0.21222(3) 0.72957(11) 0.37021(5)
P1 P 0.19896(6) 1.1446(2) 0.33816(8)
N1 N 0.16614(16) 1.0795(6) 0.3621(2)
Mn2 Mn 0.11607(3) 1.09239(13) 0.32013(4)
Br2 Br 0.09870(3) 1.16822(13) 0.22931(3)
P2 P 0.14682(5) 0.8367(2) 0.50777(7)
N2 N 0.13732(15) 0.9178(6) 0.4545(2)
Cl1 Cl 0.0488(2) 1.5449(8) 0.1388(4)
Cl2? Cl 0.0597(2) 1.8178(9) 0.1704(4)
Cl3 Cl 0.0286(6) 1.7115(13) 0.2212(5)
Br3 Br 0.03747(2) 0.79736(10) 0.44606(3)
Mn3 Mn 0.08628(3) 0.92323(11) 0.41690(4)
Cl4 Cl 0.1390(3) 1.4991(8) 0.2003(3)
Mn4 Mn 0.14073(3) 1.11957(11) 0.43504(4)
Br4 Br 0.16310(3) 1.26914(9) 0.50464(3)
P3 P 0.05614(5) 1.2071(2) 0.39018(7)
N3 N 0.09019(15) 1.1208(6) 0.39189(19)
Cl5 Cl 0.1515(2) 1.7162(8) 0.1470(3)
Br5 Br 0.10717(2) 0.82919(9) 0.32269(3)
C1 C 0.1906(3) 0.9892(10) 0.2507(4)
H1 H 0.20980 0.94980 0.23240
H2 H 0.17130 1.01020 0.22380
H3 H 0.18240 0.92800 0.27730
N4 N 0.2026(3) 1.1041(10) 0.2775(4)
N5 N 0.2019(3) 1.2941(10) 0.3469(5)
C2 C 0.2126(6) 1.219(3) 0.2392(6)
H4 H 0.20380 1.30150 0.25310
H5 H 0.20200 1.20440 0.20240
H6 H 0.23800 1.22400 0.23850
N6 N 0.2367(3) 1.0966(16) 0.3679(5)
C3 C 0.1678(3) 1.3791(11) 0.3402(6)
H7 H 0.17380 1.46740 0.32950
H8 H 0.15690 1.38190 0.37470
H9 H 0.15150 1.34090 0.31220
C4 C 0.2349(4) 1.3624(13) 0.3665(8)
H10 H 0.25510 1.30910 0.35870
H11 H 0.23510 1.37680 0.40580
H12 H 0.23620 1.44620 0.34800
C5 C 0.2620(4) 1.035(2) 0.3221(12)
H13 H 0.28640 1.05930 0.33170
H14 H 0.25460 1.07050 0.28620
H15 H 0.25970 0.94070 0.32140
C6 C 0.2476(3) 1.1052(12) 0.4203(5)
H16 H 0.27120 1.14200 0.42390
H17 H 0.24780 1.01860 0.43670
H18 H 0.23160 1.16150 0.43880
N7 N 0.1581(2) 0.6914(7) 0.4940(3)
C7 C 0.1871(3) 0.621(1) 0.5239(5)
H19 H 0.20010 0.57160 0.49820
H20 H 0.17760 0.56140 0.54990
H21 H 0.20270 0.68340 0.54330
N8 N 0.1175(2) 0.8387(8) 0.5505(3)
C8 C 0.1334(3) 0.6120(9) 0.4550(4)
H22 H 0.13240 0.52240 0.46810
H23 H 0.14210 0.61250 0.41880
H24 H 0.11000 0.65030 0.45320
N9 N 0.1817(2) 0.9007(8) 0.5445(3)
C9 C 0.1016(2) 0.9531(9) 0.5697(3)
H25 H 0.10050 0.94730 0.60910
H26 H 0.07790 0.96160 0.55220
H27 H 0.11550 1.02910 0.56100
C10 C 0.1032(3) 0.7097(12) 0.5710(4)
H28 H 0.10630 0.70730 0.61070
H29 H 0.11600 0.63730 0.55600
H30 H 0.07830 0.70250 0.55930
C11 C 0.2127(3) 0.9366(13) 0.5183(4)
H31 H 0.23350 0.90790 0.54060
H32 H 0.21340 1.03110 0.51400
H33 H 0.21230 0.89520 0.48260
C12 C 0.1833(4) 0.9058(13) 0.6039(4)
H34 H 0.18750 0.99540 0.61600
H35 H 0.20240 0.85030 0.61900
H36 H 0.16110 0.87520 0.61640
N10 N 0.05110(18) 1.2723(7) 0.4491(2)
C13 C 0.0313(3) 1.3931(10) 0.4561(4)
H37 H 0.04650 1.45770 0.47490
H38 H 0.01140 1.37500 0.47770
H39 H 0.02270 1.42670 0.42050
N11 N 0.02175(17) 1.1202(8) 0.3725(2)
C14 C 0.0592(2) 1.2057(10) 0.4997(3)
H40 H 0.07300 1.26270 0.52470
H41 H 0.07260 1.12710 0.49320
H42 H 0.03740 1.18180 0.51550
N12 N 0.05660(19) 1.3290(8) 0.3480(3)
C15 C -0.0117(3) 1.1266(13) 0.3972(4)
H43 H -0.02160 1.03920 0.39900
H44 H -0.02790 1.18240 0.37520
H45 H -0.00800 1.16260 0.43390
C16 C 0.0824(3) 1.4325(12) 0.3554(5)
H46 H 0.09460 1.44230 0.32230
H47 H 0.09930 1.41070 0.38580
H48 H 0.07060 1.51400 0.36330
C17 C 0.0291(3) 1.3576(13) 0.3052(4)
H49 H 0.01610 1.43480 0.31520
H50 H 0.01310 1.28350 0.30080
H51 H 0.03970 1.37370 0.27100
C18 C 0.0193(2) 1.0334(11) 0.3243(3)
H52 H 0.01230 0.94630 0.33520
H53 H 0.04210 1.02870 0.30910
H54 H 0.00190 1.06780 0.29690
C19 C 0.0338(6) 1.6979(19) 0.1559(9)
C20 C 0.1510(7) 1.6588(17) 0.2150(8)
H55 H 0.17430 1.66460 0.23510
H56 H 0.13350 1.70470 0.23530

loop_
_atom_type_symbol
_atom_type_radius_bond
C 0.68
H 0.23
Br 1.21
Cl 0.99
Mn 1.25
N 0.68
P 1.05
